data_2216631
loop_
_publ_author_name
'D\"upre, Nicole'
'Shen, Wei-Zheng'
'Sanz Miguel, Pablo J.'
'M\"uller, Jens'

_publ_section_title 3,5-Di-<i>p</i>-toluoyl-1,2-dideoxy-\b-1-(imidazol-1-yl)-<small>D</small>-ribofuranose
_journal_coeditor_code LH2551
_journal_issue 12
_journal_name_full 'Acta Crystallographica Section E'
_journal_page_first o4693
_journal_page_last o4693
_journal_paper_doi 10.1107/S1600536807056760
_journal_volume 63
_journal_year 2007
_chemical_formula_iupac 'C24 H24 N2 O5'
_chemical_formula_moiety 'C24 H24 N2 O5'
_chemical_formula_sum 'C24 H24 N2 O5'
_chemical_formula_weight 420.45
_chemical_name_systematic
;
3,5-Di-p-toluoyl-1,2-dideoxy-\b-1-(imidazol-1-yl)-D-ribofuranose
;
_space_group_IT_number 4
_symmetry_cell_setting monoclinic
_symmetry_space_group_name_Hall 'P 2yb'
_symmetry_space_group_name_H-M 'P 1 21 1'
_audit_creation_method 'WinGX routine CIF_UPDATE'
_cell_angle_alpha 90
_cell_angle_beta 116.25(3)
_cell_angle_gamma 90
_cell_formula_units_Z 2
_cell_length_a 14.436(3)
_cell_length_b 5.3850(11)
_cell_length_c 15.061(3)
_cell_measurement_temperature 103(2)
_cell_measurement_theta_max 27.5
_cell_measurement_theta_min 3
_cell_volume 1050.1(5)
_computing_cell_refinement 'DENZO and SCALEPACK (Otwinowski & Minor, 1997)'
_computing_data_collection 'KappaCCD (Nonius, 2000)'
_computing_data_reduction 'DENZO and SCALEPACK'
_computing_molecular_graphics 'SHELXTL-Plus (Sheldrick, 1990)'
_computing_publication_material 'SHELXL97 (Sheldrick, 1997)'
_computing_structure_refinement 'SHELXL97 (Sheldrick, 1997)'
_computing_structure_solution 'SHELXS97 (Sheldrick, 1997)'
_diffrn_measured_fraction_theta_full 0.995
_diffrn_measured_fraction_theta_max 0.995
_diffrn_measurement_device_type 'Bruker--Nonius Kappa CCD'
_diffrn_measurement_method 'profile fitled'
_diffrn_radiation_type MoK\a
_diffrn_radiation_wavelength 0.71073
_diffrn_reflns_av_R_equivalents 0.0966
_diffrn_reflns_limit_h_max 18
_diffrn_reflns_limit_h_min -18
_diffrn_reflns_limit_k_max 5
_diffrn_reflns_limit_k_min -7
_diffrn_reflns_limit_l_max 19
_diffrn_reflns_limit_l_min -19
_diffrn_reflns_number 12891
_diffrn_reflns_theta_full 27.48
_diffrn_reflns_theta_max 27.48
_diffrn_reflns_theta_min 3.02
_diffrn_standards_number N/A
_exptl_absorpt_coefficient_mu 0.094
_exptl_absorpt_correction_type none
_exptl_crystal_colour colorless
_exptl_crystal_density_diffrn 1.33
_exptl_crystal_density_method 'not measured'
_exptl_crystal_description cubes
_exptl_crystal_F_000 444
_exptl_crystal_size_max 0.1
_exptl_crystal_size_mid 0.1
_exptl_crystal_size_min 0.1
_refine_diff_density_max 0.276
_refine_diff_density_min -0.339
_refine_ls_extinction_method none
_refine_ls_goodness_of_fit_ref 1.008
_refine_ls_hydrogen_treatment constr
_refine_ls_matrix_type full
_refine_ls_number_parameters 280
_refine_ls_number_reflns 2647
_refine_ls_number_restraints 1
_refine_ls_restrained_S_all 1.007
_refine_ls_R_factor_gt 0.0596
_refine_ls_shift/su_max 0
_refine_ls_structure_factor_coef Fsqd
_refine_ls_weighting_details 'calc w=1/[\s^2^(Fo^2^)+(0.0694P)^2^+0.2112P] where P=(Fo^2^+2Fc^2^)/3'
_refine_ls_weighting_scheme calc
_refine_ls_wR_factor_ref 0.1373
_reflns_number_gt 1726
_reflns_number_total 2647
_reflns_threshold_expression I>2\s(I)
_cod_data_source_file lh2551.cif
_cod_data_source_block I
_cod_original_sg_symbol_H-M 'P 21'
_cod_database_code 2216631
_cod_database_fobs_code 2216631

loop_
_symmetry_equiv_pos_as_xyz
'x, y, z'
'-x, y+1/2, -z'

loop_
_atom_site_type_symbol
_atom_site_label
_atom_site_fract_x
_atom_site_fract_y
_atom_site_fract_z
_atom_site_U_iso_or_equiv
_atom_site_adp_type
_atom_site_calc_flag
_atom_site_refinement_flags
_atom_site_occupancy
O O30 0.3603(2) 0.8395(6) 0.96544(19) 0.0222(7) Uani d . 1
N N29 0.1239(2) 1.0452(6) 0.9936(2) 0.0200(8) Uani d . 1
O O28 0.44002(19) 0.7940(6) 1.24729(19) 0.0221(7) Uani d . 1
O O27 0.4201(2) 0.9804(6) 0.8587(2) 0.0259(7) Uani d . 1
C C26 0.5335(3) 0.5234(8) 1.3793(3) 0.0200(9) Uani d . 1
C C25 0.0239(3) 0.8334(9) 0.8628(3) 0.0268(10) Uani d . 1
H H25A -0.0014 0.7064 0.8141 0.032 Uiso calc R 1
C C24 0.6206(3) 0.6745(9) 1.4091(3) 0.0267(11) Uani d . 1
H H24A 0.6179 0.822 1.3734 0.032 Uiso calc R 1
N N23 -0.0292(3) 1.0479(8) 0.8608(3) 0.0303(9) Uani d . 1
C C22 0.1929(3) 0.5296(8) 0.6379(3) 0.0242(10) Uani d . 1
H H22A 0.1737 0.5516 0.5694 0.029 Uiso calc R 1
C C21 0.2101(3) 1.1388(8) 1.0832(3) 0.0205(10) Uani d . 1
H H21A 0.1866 1.2855 1.1085 0.025 Uiso calc R 1
C C20 0.2901(3) 0.6638(8) 0.8066(3) 0.0196(9) Uani d . 1
C C19 0.0339(3) 1.1715(9) 0.9398(3) 0.0249(10) Uani d . 1
H H19A 0.0187 1.3304 0.9575 0.03 Uiso calc R 1
O O18 0.3571(2) 0.4591(6) 1.2656(2) 0.0262(7) Uani d . 1
C C17 0.1172(3) 0.8278(9) 0.9437(3) 0.0256(10) Uani d . 1
H H17A 0.1675 0.6995 0.962 0.031 Uiso calc R 1
C C16 0.7183(3) 0.3957(9) 1.5446(3) 0.0283(12) Uani d . 1
C C15 0.2466(3) 0.4697(8) 0.8370(3) 0.0214(9) Uani d . 1
H H15A 0.2654 0.4478 0.9054 0.026 Uiso calc R 1
C C14 0.5391(3) 0.3097(9) 1.4337(3) 0.0257(10) Uani d . 1
H H14A 0.48 0.2064 1.4147 0.031 Uiso calc R 1
C C13 0.3831(3) 1.0697(8) 1.1102(3) 0.0194(9) Uani d . 1
H H13A 0.4338 1.1726 1.1657 0.023 Uiso calc R 1
C C12 0.4342(3) 0.5834(8) 1.2935(3) 0.0209(10) Uani d . 1
C C11 0.8179(3) 0.3260(12) 1.6335(3) 0.0429(14) Uani d . 1
H H11A 0.8709 0.4508 1.6431 0.064 Uiso calc R 1
H H11B 0.8412 0.1632 1.6223 0.064 Uiso calc R 1
H H11C 0.8059 0.3188 1.6927 0.064 Uiso calc R 1
C C10 0.1487(3) 0.3368(9) 0.6677(3) 0.0245(10) Uani d . 1
C C9 0.1769(3) 0.3097(9) 0.7689(3) 0.0261(10) Uani d . 1
H H9A 0.1477 0.1794 0.7907 0.031 Uiso calc R 1
C C8 0.3638(3) 0.8416(9) 0.8767(3) 0.0220(9) Uani d . 1
C C7 0.3513(3) 0.8494(8) 1.1542(3) 0.0180(9) Uani d . 1
H H7A 0.3321 0.7032 1.1087 0.022 Uiso calc R 1
C C6 0.0724(3) 0.1619(9) 0.5931(3) 0.0337(12) Uani d . 1
H H6A 0.0619 0.2086 0.5265 0.051 Uiso calc R 1
H H6B 0.0064 0.1713 0.5969 0.051 Uiso calc R 1
H H6C 0.0991 -0.0082 0.6075 0.051 Uiso calc R 1
C C5 0.6310(3) 0.2462(9) 1.5159(3) 0.0299(11) Uani d . 1
H H5A 0.634 0.1001 1.5524 0.036 Uiso calc R 1
C C4 0.2640(3) 0.6893(9) 0.7056(3) 0.0266(10) Uani d . 1
H H4A 0.295 0.8159 0.6838 0.032 Uiso calc R 1
C C3 0.4296(3) 1.0075(9) 1.0408(3) 0.0234(10) Uani d . 1
H H3A 0.4392 1.1609 1.0096 0.028 Uiso calc R 1
H H3B 0.4979 0.9279 1.0779 0.028 Uiso calc R 1
C C2 0.7116(3) 0.6093(10) 1.4912(3) 0.0315(12) Uani d . 1
H H2A 0.7703 0.714 1.511 0.038 Uiso calc R 1
C C1 0.2577(3) 0.9476(9) 1.1657(3) 0.0199(9) Uani d . 1
H H1A 0.2082 0.8122 1.1576 0.024 Uiso calc R 1
H H1B 0.2792 1.0256 1.2314 0.024 Uiso calc R 1
O O31 0.2904(2) 1.2143(5) 1.05768(19) 0.0208(7) Uani d . 1

loop_
_atom_site_aniso_label
_atom_site_aniso_U_11
_atom_site_aniso_U_22
_atom_site_aniso_U_33
_atom_site_aniso_U_12
_atom_site_aniso_U_13
_atom_site_aniso_U_23
O30 0.0189(14) 0.0291(16) 0.0216(15) -0.0078(14) 0.0116(12) -0.0057(14)
N29 0.0149(17) 0.0197(19) 0.0251(18) -0.0006(16) 0.0087(15) -0.0016(16)
O28 0.0160(14) 0.0252(16) 0.0221(15) 0.0017(13) 0.0057(12) 0.0027(13)
O27 0.0230(15) 0.0327(19) 0.0266(16) -0.0017(15) 0.0153(13) -0.0005(15)
C26 0.022(2) 0.022(2) 0.020(2) 0.0020(19) 0.0131(18) -0.0048(18)
C25 0.023(2) 0.027(2) 0.029(2) -0.003(2) 0.010(2) -0.001(2)
C24 0.021(2) 0.032(3) 0.029(2) 0.001(2) 0.014(2) -0.001(2)
N23 0.0244(19) 0.033(2) 0.027(2) -0.0011(19) 0.0055(17) 0.0014(19)
C22 0.026(2) 0.025(3) 0.022(2) 0.005(2) 0.0110(19) -0.001(2)
C21 0.014(2) 0.023(2) 0.027(2) -0.0015(19) 0.0100(18) 0.001(2)
C20 0.016(2) 0.023(2) 0.022(2) 0.006(2) 0.0095(18) 0.000(2)
C19 0.017(2) 0.026(2) 0.033(2) 0.007(2) 0.012(2) 0.006(2)
O18 0.0247(16) 0.0233(16) 0.0275(16) -0.0036(15) 0.0087(13) 0.0007(15)
C17 0.020(2) 0.028(2) 0.027(2) 0.001(2) 0.009(2) -0.001(2)
C16 0.025(2) 0.043(3) 0.019(2) 0.011(2) 0.010(2) 0.001(2)
C15 0.022(2) 0.026(2) 0.018(2) 0.004(2) 0.0107(18) 0.005(2)
C14 0.026(2) 0.026(2) 0.026(2) 0.004(2) 0.012(2) 0.001(2)
C13 0.016(2) 0.021(2) 0.021(2) 0.0005(18) 0.0076(17) -0.0008(19)
C12 0.025(2) 0.018(2) 0.021(2) 0.006(2) 0.0122(19) 0.002(2)
C11 0.026(2) 0.066(4) 0.034(3) 0.019(3) 0.012(2) 0.010(3)
C10 0.017(2) 0.025(2) 0.028(2) 0.007(2) 0.0070(19) 0.001(2)
C9 0.021(2) 0.026(2) 0.035(2) 0.005(2) 0.016(2) 0.000(2)
C8 0.018(2) 0.028(2) 0.024(2) 0.006(2) 0.0132(19) 0.002(2)
C7 0.0150(19) 0.023(2) 0.017(2) -0.0027(19) 0.0075(17) 0.0003(19)
C6 0.024(2) 0.033(3) 0.036(3) 0.001(2) 0.006(2) -0.003(2)
C5 0.034(3) 0.035(3) 0.025(2) 0.009(2) 0.017(2) 0.010(2)
C4 0.024(2) 0.033(3) 0.028(2) 0.003(2) 0.016(2) 0.002(2)
C3 0.018(2) 0.029(3) 0.025(2) -0.004(2) 0.0101(18) -0.001(2)
C2 0.024(2) 0.044(3) 0.025(2) -0.002(2) 0.010(2) 0.000(2)
C1 0.0130(19) 0.026(2) 0.023(2) -0.0015(19) 0.0096(17) 0.000(2)
O31 0.0145(14) 0.0247(16) 0.0266(15) 0.0009(13) 0.0123(12) 0.0029(13)

loop_
_atom_type_symbol
_atom_type_description
_atom_type_scat_dispersion_real
_atom_type_scat_dispersion_imag
_atom_type_scat_source
C C 0.0033 0.0016 'International Tables Vol C Tables 4.2.6.8 and 6.1.1.4'
H H 0 0 'International Tables Vol C Tables 4.2.6.8 and 6.1.1.4'
N N 0.0061 0.0033 'International Tables Vol C Tables 4.2.6.8 and 6.1.1.4'
O O 0.0106 0.006 'International Tables Vol C Tables 4.2.6.8 and 6.1.1.4'

loop_
_geom_angle_atom_site_label_1
_geom_angle_atom_site_label_2
_geom_angle_atom_site_label_3
_geom_angle
_geom_angle_publ_flag
C8 O30 C3 116.8(3) ?
C19 N29 C17 106.3(3) n
C19 N29 C21 124.9(4) ?
C17 N29 C21 128.7(3) ?
C12 O28 C7 116.1(3) ?
C14 C26 C24 118.9(4) ?
C14 C26 C12 118.3(4) ?
C24 C26 C12 122.7(4) ?
C17 C25 N23 111.0(4) n
C17 C25 H25A 124.5 ?
N23 C25 H25A 124.5 ?
C2 C24 C26 120.0(4) ?
C2 C24 H24A 120 ?
C26 C24 H24A 120 ?
C19 N23 C25 104.4(4) n
C4 C22 C10 121.5(4) ?
C4 C22 H22A 119.2 ?
C10 C22 H22A 119.2 ?
O31 C21 N29 108.0(3) ?
O31 C21 C1 106.5(3) ?
N29 C21 C1 114.4(4) ?
O31 C21 H21A 109.3 ?
N29 C21 H21A 109.3 ?
C1 C21 H21A 109.3 ?
C15 C20 C4 119.0(4) ?
C15 C20 C8 122.6(4) ?
C4 C20 C8 118.4(4) ?
N23 C19 N29 112.3(4) n
N23 C19 H19A 123.8 ?
N29 C19 H19A 123.8 ?
C25 C17 N29 105.9(4) n
C25 C17 H17A 127.1 ?
N29 C17 H17A 127.1 ?
C2 C16 C5 118.6(4) ?
C2 C16 C11 121.0(5) ?
C5 C16 C11 120.3(4) ?
C9 C15 C20 120.7(4) ?
C9 C15 H15A 119.6 ?
C20 C15 H15A 119.6 ?
C26 C14 C5 120.4(4) ?
C26 C14 H14A 119.8 ?
C5 C14 H14A 119.8 ?
O31 C13 C3 109.2(3) ?
O31 C13 C7 105.8(3) ?
C3 C13 C7 116.1(4) ?
O31 C13 H13A 108.5 ?
C3 C13 H13A 108.5 ?
C7 C13 H13A 108.5 ?
O18 C12 O28 123.0(4) ?
O18 C12 C26 124.9(4) ?
O28 C12 C26 112.1(4) ?
C16 C11 H11A 109.5 ?
C16 C11 H11B 109.5 ?
H11A C11 H11B 109.5 ?
C16 C11 H11C 109.5 ?
H11A C11 H11C 109.5 ?
H11B C11 H11C 109.5 ?
C22 C10 C9 118.3(4) ?
C22 C10 C6 121.0(4) ?
C9 C10 C6 120.7(4) ?
C15 C9 C10 120.7(4) ?
C15 C9 H9A 119.6 ?
C10 C9 H9A 119.6 ?
O27 C8 O30 122.8(4) ?
O27 C8 C20 125.5(4) ?
O30 C8 C20 111.7(4) ?
O28 C7 C13 105.9(3) ?
O28 C7 C1 114.1(3) ?
C13 C7 C1 103.3(3) ?
O28 C7 H7A 111 ?
C13 C7 H7A 111 ?
C1 C7 H7A 111 ?
C10 C6 H6A 109.5 ?
C10 C6 H6B 109.5 ?
H6A C6 H6B 109.5 ?
C10 C6 H6C 109.5 ?
H6A C6 H6C 109.5 ?
H6B C6 H6C 109.5 ?
C16 C5 C14 120.5(4) ?
C16 C5 H5A 119.8 ?
C14 C5 H5A 119.8 ?
C22 C4 C20 119.7(4) ?
C22 C4 H4A 120.2 ?
C20 C4 H4A 120.2 ?
O30 C3 C13 108.4(3) ?
O30 C3 H3A 110 ?
C13 C3 H3A 110 ?
O30 C3 H3B 110 ?
C13 C3 H3B 110 ?
H3A C3 H3B 108.4 ?
C16 C2 C24 121.5(5) ?
C16 C2 H2A 119.2 ?
C24 C2 H2A 119.2 ?
C21 C1 C7 104.1(3) ?
C21 C1 H1A 110.9 ?
C7 C1 H1A 110.9 ?
C21 C1 H1B 110.9 ?
C7 C1 H1B 110.9 ?
H1A C1 H1B 109 ?
C21 O31 C13 111.3(3) ?

loop_
_geom_bond_atom_site_label_1
_geom_bond_atom_site_label_2
_geom_bond_distance
_geom_bond_publ_flag
O30 C8 1.360(5) ?
O30 C3 1.450(5) ?
N29 C19 1.370(5) n
N29 C17 1.371(6) n
N29 C21 1.462(5) n
O28 C12 1.352(5) ?
O28 C7 1.451(4) ?
O27 C8 1.220(5) ?
C26 C14 1.394(6) ?
C26 C24 1.395(6) ?
C26 C12 1.480(5) ?
C25 C17 1.360(6) n
C25 N23 1.379(6) n
C25 H25A 0.95 ?
C24 C2 1.393(6) ?
C24 H24A 0.95 ?
N23 C19 1.315(6) n
C22 C4 1.381(6) ?
C22 C10 1.393(6) ?
C22 H22A 0.95 ?
C21 O31 1.432(5) n
C21 C1 1.523(6) n
C21 H21A 1 ?
C20 C15 1.396(6) ?
C20 C4 1.404(5) ?
C20 C8 1.473(6) ?
C19 H19A 0.95 ?
O18 C12 1.205(5) ?
C17 H17A 0.95 ?
C16 C2 1.382(6) ?
C16 C5 1.393(7) ?
C16 C11 1.516(6) ?
C15 C9 1.377(6) ?
C15 H15A 0.95 ?
C14 C5 1.400(6) ?
C14 H14A 0.95 ?
C13 O31 1.445(5) n
C13 C3 1.509(5) ?
C13 C7 1.525(6) n
C13 H13A 1 ?
C11 H11A 0.98 ?
C11 H11B 0.98 ?
C11 H11C 0.98 ?
C10 C9 1.400(6) ?
C10 C6 1.506(6) ?
C9 H9A 0.95 ?
C7 C1 1.530(6) n
C7 H7A 1 ?
C6 H6A 0.98 ?
C6 H6B 0.98 ?
C6 H6C 0.98 ?
C5 H5A 0.95 ?
C4 H4A 0.95 ?
C3 H3A 0.99 ?
C3 H3B 0.99 ?
C2 H2A 0.95 ?
C1 H1A 0.99 ?
C1 H1B 0.99 ?

loop_
_geom_torsion_atom_site_label_1
_geom_torsion_atom_site_label_2
_geom_torsion_atom_site_label_3
_geom_torsion_atom_site_label_4
_geom_torsion
_geom_torsion_publ_flag
C12 O28 C7 C1 75.4(5) ?
C12 O28 C7 C13 -171.7(3) ?
C7 O28 C12 O18 -7.0(6) ?
C7 O28 C12 C26 171.5(3) ?
C8 O30 C3 C13 153.6(4) ?
C3 O30 C8 O27 -1.7(6) ?
C3 O30 C8 C20 180.0(4) ?
C21 O31 C13 C3 139.0(4) ?
C21 O31 C13 C7 13.4(4) n
C13 O31 C21 N29 -117.7(3) ?
C13 O31 C21 C1 5.6(4) n
C19 N23 C25 C17 1.3(5) ?
C25 N23 C19 N29 -1.3(5) ?
C19 N29 C17 C25 0.0(5) ?
C19 N29 C21 O31 -104.2(4) n
C19 N29 C21 C1 137.4(4) ?
C21 N29 C19 N23 177.9(4) ?
C21 N29 C17 C25 -176.9(4) ?
C17 N29 C19 N23 0.9(5) ?
C17 N29 C21 O31 72.1(5) ?
C17 N29 C21 C1 -46.3(6) ?
C21 C1 C7 C13 29.4(4) n
C7 C1 C21 O31 -22.1(4) n
C21 C1 C7 O28 143.8(4) ?
C7 C1 C21 N29 97.1(4) ?
C16 C2 C24 C26 0.2(7) ?
C24 C2 C16 C11 179.7(4) ?
C24 C2 C16 C5 -1.1(7) ?
O30 C3 C13 O31 -67.2(4) ?
O30 C3 C13 C7 52.4(5) n
C22 C4 C20 C8 -178.2(4) ?
C22 C4 C20 C15 2.7(7) ?
C20 C4 C22 C10 -2.3(7) ?
C14 C5 C16 C2 1.0(7) ?
C14 C5 C16 C11 -179.8(4) ?
C16 C5 C14 C26 0.0(7) ?
O28 C7 C13 O31 -146.7(3) ?
O28 C7 C13 C3 92.0(4) ?
C1 C7 C13 O31 -26.5(4) n
C1 C7 C13 C3 -147.8(4) ?
O30 C8 C20 C15 -17.9(6) ?
O27 C8 C20 C15 163.9(5) ?
O30 C8 C20 C4 163.0(4) ?
O27 C8 C20 C4 -15.2(7) ?
C15 C9 C10 C6 -180.0(4) ?
C10 C9 C15 C20 0.5(7) ?
C15 C9 C10 C22 0.0(7) ?
C6 C10 C22 C4 -179.1(4) ?
C9 C10 C22 C4 1.0(7) ?
O18 C12 C26 C24 -179.6(4) ?
O28 C12 C26 C14 -179.6(4) ?
O18 C12 C26 C14 -1.1(7) ?
O28 C12 C26 C24 1.9(6) ?
C5 C14 C26 C12 -179.5(4) ?
C5 C14 C26 C24 -0.9(7) ?
C9 C15 C20 C8 179.1(4) ?
C9 C15 C20 C4 -1.8(7) ?
N29 C17 C25 N23 -0.8(5) ?
C2 C24 C26 C14 0.8(7) ?
C2 C24 C26 C12 179.3(4) ?

loop_
_cod_related_entry_id
_cod_related_entry_database
_cod_related_entry_code
1 ChemSpider 21196330
